data_1536515
loop_
_publ_author_name
'Pavlyuk, V.V.'
'Kevorkov, D.G.'
'Bodak, O.I.'
'Pecharskii, V.K.'

_publ_section_title
;
 Crystal structure of Cu119 Li145 Si177
;
_journal_name_full Kristallografiya
_journal_page_first 188
_journal_page_last 189
_journal_volume 40
_journal_year 1995
_chemical_formula_sum 'Cu114.37 Li147 Si178.15'
_chemical_name_systematic 'Li147 Cu114.37 Si178.15'
_space_group_IT_number 166
_symmetry_space_group_name_Hall '-R 3 2"'
_symmetry_space_group_name_H-M 'R -3 m :H'
_cell_angle_alpha 90
_cell_angle_beta 90
_cell_angle_gamma 120
_cell_formula_units_Z 1
_cell_length_a 13.137
_cell_length_b 13.137
_cell_length_c 41.64
_cell_volume 6223.487
_citation_journal_id_ASTM KRISAJ
_cod_data_source_file Pavlyuk_KRISAJ_1995_1493.cif
_cod_data_source_block Cu114.37Li147Si178.15
_cod_original_cell_volume 6223.486
_cod_database_code 1536515

loop_
_symmetry_equiv_pos_as_xyz
x,y,z
-y,x-y,z
-x+y,-x,z
y,x,-z
-x,-x+y,-z
x-y,-y,-z
-x,-y,-z
y,-x+y,-z
x-y,x,-z
-y,-x,z
x,x-y,z
-x+y,y,z
x+2/3,y+1/3,z+1/3
-y+2/3,x-y+1/3,z+1/3
-x+y+2/3,-x+1/3,z+1/3
y+2/3,x+1/3,-z+1/3
-x+2/3,-x+y+1/3,-z+1/3
x-y+2/3,-y+1/3,-z+1/3
-x+2/3,-y+1/3,-z+1/3
y+2/3,-x+y+1/3,-z+1/3
x-y+2/3,x+1/3,-z+1/3
-y+2/3,-x+1/3,z+1/3
x+2/3,x-y+1/3,z+1/3
-x+y+2/3,y+1/3,z+1/3
x+1/3,y+2/3,z+2/3
-y+1/3,x-y+2/3,z+2/3
-x+y+1/3,-x+2/3,z+2/3
y+1/3,x+2/3,-z+2/3
-x+1/3,-x+y+2/3,-z+2/3
x-y+1/3,-y+2/3,-z+2/3
-x+1/3,-y+2/3,-z+2/3
y+1/3,-x+y+2/3,-z+2/3
x-y+1/3,x+2/3,-z+2/3
-y+1/3,-x+2/3,z+2/3
x+1/3,x-y+2/3,z+2/3
-x+y+1/3,y+2/3,z+2/3

loop_
_atom_site_label
_atom_site_type_symbol
_atom_site_fract_x
_atom_site_fract_y
_atom_site_fract_z
_atom_site_occupancy
_atom_site_U_iso_or_equiv
Li6 Li 0.5424 0.0848 0.6051 1 0.0
Cu2 Cu 0.6669 0.9946 0.30193 0.731 0.0
Si7 Si 0.2124 0.1062 0.4609 0.98 0.0
Cu11 Cu 0.0636 0.1272 0.43117 0.36 0.0
Li2 Li 0 0 0.301 1 0.0
Si4 Si 0.2274 0.1137 0.61639 0.43 0.0
Cu10 Cu 0.6657 0.1474 0.273 0.291 0.0
Si2 Si 0.233 0.1165 0.51766 0.31 0.0
Si1 Si 0.6669 0.9946 0.30193 0.269 0.0
Si9 Si 0.1753 0.1782 0.66574 0.809 0.0
Si3 Si 0.5519 0.1038 0.047 0.42 0.0
Cu3 Cu 0.233 0.1165 0.51766 0.628 0.0
Li8 Li 0.628 -0.001 0.9021 1 0.0
Li1 Li 0 0 0.374 1 0.0
Cu1 Cu 0.2123 0.10615 0.20937 1 0.0
Li7 Li 0.626 0 0.5 1 0.0
Cu6 Cu 0.5419 0.0838 0.4427 0.02 0.0
Cu4 Cu 0.5519 0.1038 0.047 0.58 0.0
Si11 Si 0.6657 0.1474 0.273 0.709 0.0
Cu7 Cu 0.1227 0.06135 0.7601 0.1 0.0
Si8 Si 0.1227 0.06135 0.7601 0.9 0.0
Li3 Li 0.547 0.094 0.2195 1 0.0
Cu8 Cu 0.1753 0.1782 0.66574 0.191 0.0
Si10 Si 0.5594 0.1188 0.14555 0.79 0.0
Li10 Li 0 0 0.5 1 0.0
Si13 Si 0.1247 0.06235 0.15484 0.54 0.0
Si6 Si 0.5419 0.0838 0.4427 0.98 0.0
Cu9 Cu 0.5594 0.1188 0.14555 0.21 0.0
Li5 Li 0.5407 0.0814 0.3355 1 0.0
Si5 Si 0 0 0.0311 1 0.0
Si12 Si 0.0636 0.1272 0.43117 0.64 0.0
Li9 Li 0.5392 0.0784 0.7262 1 0.0
Cu5 Cu 0.2274 0.1137 0.61639 0.57 0.0
Cu12 Cu 0.1247 0.06235 0.15484 0.46 0.0
Li4 Li 0 0 0.095 1 0.0
